data_7102168
loop_
_publ_author_name
'Lee, Yui-Bing'
'Wong, Wing-Tak'

_publ_section_title
;
 Synthesis and characterisation of high-nuclearity osmium-silver
 mixed-metal clusters.
;
_journal_issue 38
_journal_name_full 'Chemical communications (Cambridge, England)'
_journal_page_first 3924
_journal_page_last 3926
_journal_paper_doi 10.1039/b709860j
_journal_year 2007
_chemical_formula_moiety 'C48 Ag9 O48 Os13, C36 H30 N P2, 1(C H2 Cl2), 2(H2 O)'
_chemical_formula_sum 'C85 H36 Ag9 Cl2 N O50 Os13 P2'
_chemical_formula_weight 5447.46
_space_group_IT_number 2
_symmetry_cell_setting triclinic
_symmetry_Int_Tables_number 2
_symmetry_space_group_name_Hall '-P 1'
_symmetry_space_group_name_H-M 'P -1'
_cell_angle_alpha 99.230(3)
_cell_angle_beta 94.512(3)
_cell_angle_gamma 109.734(3)
_cell_formula_units_Z 2
_cell_length_a 19.240(3)
_cell_length_b 19.413(3)
_cell_length_c 19.787(3)
_cell_measurement_reflns_used 42607
_cell_measurement_temperature 301(1)
_cell_measurement_theta_max 27.5
_cell_measurement_theta_min 1.1
_cell_volume 6795.7(18)
_computing_cell_refinement 'SAINT (Bruker, 1999)'
_computing_data_collection 'SMART (Bruker, 1998)'
_computing_data_reduction 'SAINT & CrystalStructure (Rigaku/MSC and Rigaku Corporation, 2006)'
_computing_molecular_graphics 'ORTEP-II (Johnson, 1976)'
_computing_publication_material 'CrystalStructure 3.8'
_computing_structure_refinement 'CRYSTALS (Carruthers et al., 1999)'
_computing_structure_solution 'SIR92 (Altomare et al., 1994)'
_diffrn_measured_fraction_theta_full 0.944
_diffrn_measured_fraction_theta_max 0.944
_diffrn_measurement_device_type 'Bruker SMART CCD Detector'
_diffrn_measurement_method '\w & \f scans'
_diffrn_radiation_type 'Mo K\a'
_diffrn_radiation_wavelength 0.71073
_diffrn_reflns_av_R_equivalents 0.067
_diffrn_reflns_limit_h_max 19
_diffrn_reflns_limit_h_min -24
_diffrn_reflns_limit_k_max 24
_diffrn_reflns_limit_k_min -22
_diffrn_reflns_limit_l_max 25
_diffrn_reflns_limit_l_min -25
_diffrn_reflns_number 42607
_diffrn_reflns_theta_full 27.49
_diffrn_reflns_theta_max 27.49
_exptl_absorpt_coefficient_mu 13.481
_exptl_absorpt_correction_T_max 0.510
_exptl_absorpt_correction_T_min 0.376
_exptl_absorpt_correction_type multi-scan
_exptl_absorpt_process_details 'SADABS (Sheldrick, 1997)'
_exptl_crystal_colour red
_exptl_crystal_density_diffrn 2.662
_exptl_crystal_density_method 'not measured'
_exptl_crystal_description block
_exptl_crystal_F_000 4856.00
_exptl_crystal_size_max 0.20
_exptl_crystal_size_mid 0.12
_exptl_crystal_size_min 0.05
_refine_diff_density_max 2.08
_refine_diff_density_min -1.86
_refine_ls_extinction_method none
_refine_ls_goodness_of_fit_ref 1.027
_refine_ls_hydrogen_treatment constr
_refine_ls_number_parameters 1024
_refine_ls_number_reflns 13629
_refine_ls_R_factor_gt 0.0520
_refine_ls_shift/su_max 0.0064
_refine_ls_structure_factor_coef F
_refine_ls_weighting_details 'w = 1/[0.0002Fo^2^ + \s(Fo^2^) + 0.015]'
_refine_ls_weighting_scheme calc
_refine_ls_wR_factor_ref 0.0594
_reflns_number_gt 13487
_reflns_number_total 29442
_reflns_threshold_expression F^2^>2.0\s(F^2^)
_cod_data_source_file b709860j.txt
_cod_data_source_block wt1199wreprocess
_cod_original_formula_sum 'C85 H36 Ag9 Cl2 N O50 Os13 P2 '
_cod_database_code 7102168

loop_
_symmetry_equiv_pos_site_id
_symmetry_equiv_pos_as_xyz
1 +X,+Y,+Z
2 -X,-Y,-Z

loop_
_atom_site_label
_atom_site_type_symbol
_atom_site_fract_x
_atom_site_fract_y
_atom_site_fract_z
_atom_site_U_iso_or_equiv
_atom_site_adp_type
_atom_site_occupancy
_atom_site_symmetry_multiplicity
_atom_site_calc_flag
_atom_site_refinement_flags
Os(1) Os 0.22078(6) 0.14996(7) 1.15471(5) 0.0421(3) Uani 1.00 1 d .
Os(2) Os 0.12798(6) 0.15927(7) 1.03529(5) 0.0420(3) Uani 1.00 1 d .
Os(3) Os 0.28396(5) 0.16207(6) 1.02878(5) 0.0329(2) Uani 1.00 1 d .
Os(4) Os 0.34473(6) 0.35706(6) 0.83674(5) 0.0377(3) Uani 1.00 1 d .
Os(5) Os 0.42224(7) 0.51476(7) 0.84845(6) 0.0474(3) Uani 1.00 1 d .
Os(6) Os 0.45682(6) 0.41563(7) 0.74097(6) 0.0474(3) Uani 1.00 1 d .
Os(7) Os 0.10517(6) 0.06155(7) 0.76651(5) 0.0425(3) Uani 1.00 1 d .
Os(8) Os 0.52715(6) 0.14455(7) 0.92657(6) 0.0422(3) Uani 1.00 1 d .
Os(9) Os 0.41840(6) 0.08779(7) 0.79401(5) 0.0369(3) Uani 1.00 1 d .
Os(10) Os 0.53819(7) 0.03284(8) 0.81575(6) 0.0536(4) Uani 1.00 1 d .
Os(11) Os 0.28516(6) 0.17075(7) 0.56753(5) 0.0385(3) Uani 1.00 1 d .
Os(12) Os 0.17468(8) 0.01656(8) 0.51385(6) 0.0601(4) Uani 1.00 1 d .
Os(13) Os 0.23418(7) 0.11881(8) 0.42240(5) 0.0537(3) Uani 1.00 1 d .
Ag(1) Ag 0.29847(11) 0.24597(12) 0.92131(10) 0.0414(6) Uani 1.00 1 d .
Ag(2) Ag 0.17822(11) 0.11930(13) 0.90337(10) 0.0457(6) Uani 1.00 1 d .
Ag(3) Ag 0.37372(11) 0.14592(12) 0.92432(10) 0.0399(6) Uani 1.00 1 d .
Ag(4) Ag 0.23173(11) 0.20667(13) 0.78256(11) 0.0463(6) Uani 1.00 1 d .
Ag(5) Ag 0.26530(11) 0.08513(13) 0.80071(11) 0.0447(6) Uani 1.00 1 d .
Ag(6) Ag 0.38664(10) 0.22548(11) 0.81592(9) 0.0359(5) Uani 1.00 1 d .
Ag(7) Ag 0.33618(12) 0.12435(13) 0.68584(10) 0.0452(6) Uani 1.00 1 d .
Ag(8) Ag 0.18838(11) 0.09447(14) 0.65770(10) 0.0515(6) Uani 1.00 1 d .
Ag(9) Ag 0.34090(11) 0.27069(12) 0.69682(10) 0.0425(6) Uani 1.00 1 d .
Cl(1) Cl 0.5020 0.2680 0.4300 0.380 Uiso 1.00 1 d R
Cl(2) Cl 0.5600 0.3920 0.3650 0.355 Uiso 1.00 1 d R
P(1) P 0.8253(5) 0.3698(5) 0.5589(4) 0.069(3) Uani 1.00 1 d .
P(2) P 0.8249(6) 0.4919(6) 0.6671(5) 0.085(3) Uani 1.00 1 d .
O(1) O 0.1137(14) 0.1491(15) 1.2612(11) 0.093(10) Uani 1.00 1 d .
O(2) O 0.1651(10) -0.0186(14) 1.1135(10) 0.068(7) Uani 1.00 1 d .
O(3) O 0.2876(17) 0.3196(16) 1.1993(14) 0.113(11) Uani 1.00 1 d .
O(4) O 0.3514(14) 0.1396(17) 1.2462(11) 0.106(10) Uani 1.00 1 d .
O(5) O 0.0145(13) 0.1601(16) 1.1344(12) 0.100(10) Uani 1.00 1 d .
O(6) O 0.0749(10) -0.0111(13) 0.9919(10) 0.060(7) Uani 1.00 1 d .
O(7) O 0.0282(16) 0.1828(19) 0.9186(12) 0.127(13) Uani 1.00 1 d .
O(8) O 0.1982(13) 0.3292(14) 1.0637(14) 0.094(9) Uani 1.00 1 d .
O(9) O 0.2301(10) -0.0066(10) 0.9707(10) 0.059(6) Uani 1.00 1 d .
O(10) O 0.3592(12) 0.3335(12) 1.0695(10) 0.076(7) Uani 1.00 1 d .
O(11) O 0.4214(11) 0.1507(13) 1.1047(10) 0.073(8) Uani 1.00 1 d .
O(12) O 0.2615(14) 0.4024(14) 0.9495(12) 0.090(9) Uani 1.00 1 d .
O(13) O 0.4699(11) 0.3631(12) 0.9486(10) 0.072(7) Uani 1.00 1 d .
O(14) O 0.2128(12) 0.3512(13) 0.7312(12) 0.084(8) Uani 1.00 1 d .
O(15) O 0.5583(12) 0.5160(11) 0.9418(11) 0.073(7) Uani 1.00 1 d .
O(16) O 0.3609(13) 0.5744(14) 0.9750(12) 0.089(9) Uani 1.00 1 d .
O(17) O 0.5144(15) 0.6684(13) 0.8172(13) 0.107(10) Uani 1.00 1 d .
O(18) O 0.2831(13) 0.5121(14) 0.7576(13) 0.094(9) Uani 1.00 1 d .
O(19) O 0.3332(11) 0.4303(13) 0.6416(10) 0.072(7) Uani 1.00 1 d .
O(20) O 0.5747(15) 0.5609(15) 0.7214(16) 0.123(11) Uani 1.00 1 d .
O(21) O 0.5636(13) 0.3796(16) 0.8421(13) 0.100(10) Uani 1.00 1 d .
O(22) O 0.5088(11) 0.3258(12) 0.6308(11) 0.074(8) Uani 1.00 1 d .
O(23) O -0.0120(11) 0.0047(15) 0.8594(10) 0.088(8) Uani 1.00 1 d .
O(24) O 0.1470(13) -0.0753(14) 0.7672(13) 0.095(9) Uani 1.00 1 d .
O(25) O -0.0040(15) -0.0201(16) 0.6375(15) 0.111(9) Uiso 1.00 1 d .
O(26) O 0.0690(14) 0.2029(18) 0.7666(17) 0.123(13) Uani 1.00 1 d .
O(27) O 0.5246(11) 0.2699(13) 1.0377(11) 0.073(8) Uani 1.00 1 d .
O(28) O 0.6665(12) 0.1390(14) 1.0020(13) 0.093(9) Uani 1.00 1 d .
O(29) O 0.4266(10) 0.0223(12) 0.9932(9) 0.059(6) Uani 1.00 1 d .
O(30) O 0.6270(13) 0.2633(16) 0.8597(15) 0.120(11) Uani 1.00 1 d .
O(31) O 0.3804(16) -0.0235(15) 0.6581(11) 0.112(10) Uani 1.00 1 d .
O(32) O 0.3159(9) -0.0400(11) 0.8540(9) 0.055(6) Uani 1.00 1 d .
O(33) O 0.5203(10) 0.2178(12) 0.7350(10) 0.065(7) Uani 1.00 1 d .
O(34) O 0.4397(11) -0.0925(11) 0.8788(10) 0.063(7) Uani 1.00 1 d .
O(35) O 0.6768(12) 0.0106(15) 0.8776(13) 0.094(10) Uani 1.00 1 d .
O(36) O 0.6297(16) 0.1468(19) 0.7417(17) 0.139(15) Uani 1.00 1 d .
O(37) O 0.5071(17) -0.086(2) 0.6853(13) 0.138(13) Uani 1.00 1 d .
O(38) O 0.1620(12) 0.2347(14) 0.5989(11) 0.082(8) Uani 1.00 1 d .
O(39) O 0.3753(13) 0.3150(12) 0.5317(10) 0.079(7) Uani 1.00 1 d .
O(40) O 0.4260(11) 0.1283(14) 0.5623(11) 0.082(8) Uani 1.00 1 d .
O(41) O 0.0496(12) 0.0875(17) 0.5304(11) 0.100(9) Uani 1.00 1 d .
O(42) O 0.0844(18) -0.0999(15) 0.3854(12) 0.134(11) Uani 1.00 1 d .
O(43) O 0.116(2) -0.0956(16) 0.6036(14) 0.184(15) Uani 1.00 1 d .
O(44) O 0.3121(16) -0.0252(15) 0.5123(13) 0.104(10) Uani 1.00 1 d .
O(45) O 0.3125(14) 0.2525(15) 0.3630(13) 0.104(10) Uani 1.00 1 d .
O(46) O 0.3704(16) 0.075(2) 0.4123(13) 0.129(13) Uani 1.00 1 d .
O(47) O 0.1129(14) 0.1884(17) 0.4414(12) 0.101(10) Uani 1.00 1 d .
O(48) O 0.1519(15) 0.0129(15) 0.2879(12) 0.112(10) Uani 1.00 1 d .
O(49) O 0.0370 0.3400 0.0900 0.408 Uiso 1.00 1 d R
O(50) O 0.7300 0.2050 0.2830 0.265 Uiso 1.00 1 d R
N(1) N 0.8401(16) 0.4194(17) 0.6321(14) 0.083(11) Uani 1.00 1 d .
C(1) C 0.1536(17) 0.1466(18) 1.2209(16) 0.060(8) Uiso 1.00 1 d .
C(2) C 0.1842(17) 0.0461(19) 1.1246(15) 0.056(8) Uiso 1.00 1 d .
C(3) C 0.2622(18) 0.255(2) 1.1768(16) 0.063(8) Uiso 1.00 1 d .
C(4) C 0.3014(16) 0.1408(17) 1.2091(14) 0.053(7) Uiso 1.00 1 d .
C(5) C 0.0569(17) 0.1599(18) 1.0974(15) 0.057(8) Uiso 1.00 1 d .
C(6) C 0.0953(16) 0.0549(18) 1.0080(14) 0.052(7) Uiso 1.00 1 d .
C(7) C 0.0674(19) 0.173(2) 0.9589(18) 0.074(10) Uiso 1.00 1 d .
C(8) C 0.1743(17) 0.262(2) 1.0606(15) 0.058(8) Uiso 1.00 1 d .
C(9) C 0.2478(13) 0.0575(15) 0.9909(12) 0.034(5) Uiso 1.00 1 d .
C(10) C 0.3289(15) 0.2659(17) 1.0521(13) 0.046(6) Uiso 1.00 1 d .
C(11) C 0.3714(14) 0.1556(15) 1.0743(12) 0.039(6) Uiso 1.00 1 d .
C(12) C 0.2926(16) 0.3822(17) 0.9038(15) 0.057(7) Uiso 1.00 1 d .
C(13) C 0.4220(16) 0.3569(17) 0.9020(14) 0.053(7) Uiso 1.00 1 d .
C(14) C 0.2637(16) 0.3530(17) 0.7693(15) 0.054(7) Uiso 1.00 1 d .
C(15) C 0.5062(16) 0.5104(17) 0.9039(14) 0.050(7) Uiso 1.00 1 d .
C(16) C 0.3813(16) 0.5494(18) 0.9270(15) 0.054(7) Uiso 1.00 1 d .
C(17) C 0.4809(16) 0.6090(19) 0.8288(15) 0.057(7) Uiso 1.00 1 d .
C(18) C 0.3370(18) 0.5150(18) 0.7912(16) 0.064(8) Uiso 1.00 1 d .
C(19) C 0.3800(17) 0.4254(18) 0.6828(16) 0.064(8) Uiso 1.00 1 d .
C(20) C 0.527(2) 0.505(2) 0.7255(17) 0.076(10) Uiso 1.00 1 d .
C(21) C 0.5217(17) 0.3939(18) 0.8030(15) 0.060(8) Uiso 1.00 1 d .
C(22) C 0.4818(15) 0.3519(16) 0.6722(14) 0.047(7) Uiso 1.00 1 d .
C(23) C 0.0344(16) 0.0280(17) 0.8269(15) 0.057(8) Uiso 1.00 1 d .
C(24) C 0.134(2) -0.018(2) 0.7678(19) 0.085(11) Uiso 1.00 1 d .
C(25) C 0.043(2) 0.018(2) 0.6863(19) 0.084(11) Uiso 1.00 1 d .
C(26) C 0.088(2) 0.151(2) 0.7630(18) 0.074(10) Uiso 1.00 1 d .
C(27) C 0.5220(16) 0.2231(18) 0.9924(15) 0.055(7) Uiso 1.00 1 d .
C(28) C 0.6123(17) 0.1388(18) 0.9727(15) 0.060(8) Uiso 1.00 1 d .
C(29) C 0.4621(13) 0.0686(15) 0.9645(12) 0.036(5) Uiso 1.00 1 d .
C(30) C 0.5843(17) 0.2207(19) 0.8858(16) 0.061(8) Uiso 1.00 1 d .
C(31) C 0.3931(17) 0.0220(19) 0.7120(16) 0.063(8) Uiso 1.00 1 d .
C(32) C 0.3537(12) 0.0118(14) 0.8324(11) 0.032(5) Uiso 1.00 1 d .
C(33) C 0.4809(15) 0.1676(17) 0.7575(14) 0.051(7) Uiso 1.00 1 d .
C(34) C 0.4764(15) -0.0425(16) 0.8579(13) 0.044(6) Uiso 1.00 1 d .
C(35) C 0.6245(18) 0.0202(19) 0.8563(16) 0.065(8) Uiso 1.00 1 d .
C(36) C 0.5949(17) 0.1037(19) 0.7759(16) 0.063(8) Uiso 1.00 1 d .
C(37) C 0.5193(19) -0.042(2) 0.7344(19) 0.077(10) Uiso 1.00 1 d .
C(38) C 0.2088(16) 0.2127(17) 0.5874(14) 0.049(7) Uiso 1.00 1 d .
C(39) C 0.3407(15) 0.2604(17) 0.5476(14) 0.049(7) Uiso 1.00 1 d .
C(40) C 0.3694(18) 0.1414(19) 0.5651(16) 0.066(9) Uiso 1.00 1 d .
C(41) C 0.096(2) 0.061(2) 0.5247(17) 0.071(10) Uiso 1.00 1 d .
C(42) C 0.123(2) -0.054(2) 0.432(2) 0.096(12) Uiso 1.00 1 d .
C(43) C 0.142(2) -0.047(2) 0.5735(19) 0.085(11) Uiso 1.00 1 d .
C(44) C 0.257(2) -0.006(2) 0.5125(19) 0.083(11) Uiso 1.00 1 d .
C(45) C 0.2831(18) 0.200(2) 0.3877(16) 0.066(8) Uiso 1.00 1 d .
C(46) C 0.318(2) 0.088(2) 0.4157(18) 0.074(10) Uiso 1.00 1 d .
C(47) C 0.1559(19) 0.1597(19) 0.4355(16) 0.065(9) Uiso 1.00 1 d .
C(48) C 0.190(2) 0.054(2) 0.341(2) 0.092(12) Uiso 1.00 1 d .
C(49) C 0.9005(17) 0.3319(18) 0.5514(16) 0.062(8) Uiso 1.00 1 d .
C(50) C 0.916(2) 0.308(2) 0.487(2) 0.088(11) Uiso 1.00 1 d .
C(51) C 0.971(2) 0.270(2) 0.486(2) 0.126(16) Uiso 1.00 1 d .
C(52) C 1.005(2) 0.264(2) 0.544(2) 0.123(15) Uiso 1.00 1 d .
C(53) C 0.992(2) 0.292(2) 0.608(2) 0.109(14) Uiso 1.00 1 d .
C(54) C 0.937(2) 0.322(2) 0.612(2) 0.093(12) Uiso 1.00 1 d .
C(55) C 0.7390(19) 0.293(2) 0.5456(19) 0.078(10) Uiso 1.00 1 d .
C(56) C 0.718(2) 0.246(2) 0.486(2) 0.120(15) Uiso 1.00 1 d .
C(57) C 0.648(2) 0.178(2) 0.475(2) 0.118(15) Uiso 1.00 1 d .
C(58) C 0.602(3) 0.171(3) 0.517(2) 0.138(18) Uiso 1.00 1 d .
C(59) C 0.626(2) 0.219(2) 0.581(2) 0.117(15) Uiso 1.00 1 d .
C(60) C 0.693(2) 0.283(2) 0.596(2) 0.101(13) Uiso 1.00 1 d .
C(61) C 0.8281(18) 0.4196(19) 0.4903(16) 0.064(8) Uiso 1.00 1 d .
C(62) C 0.890(2) 0.479(2) 0.484(2) 0.106(13) Uiso 1.00 1 d .
C(63) C 0.892(2) 0.524(2) 0.438(2) 0.105(13) Uiso 1.00 1 d .
C(64) C 0.830(2) 0.511(2) 0.392(2) 0.104(13) Uiso 1.00 1 d .
C(65) C 0.764(2) 0.458(2) 0.398(2) 0.104(13) Uiso 1.00 1 d .
C(66) C 0.764(2) 0.408(2) 0.445(2) 0.099(12) Uiso 1.00 1 d .
C(67) C 0.756(2) 0.516(2) 0.618(2) 0.104(13) Uiso 1.00 1 d .
C(68) C 0.779(2) 0.575(2) 0.578(2) 0.121(15) Uiso 1.00 1 d .
C(69) C 0.719(3) 0.582(3) 0.535(2) 0.138(18) Uiso 1.00 1 d .
C(70) C 0.646(3) 0.547(3) 0.533(2) 0.15(2) Uiso 1.00 1 d .
C(71) C 0.628(2) 0.490(3) 0.563(2) 0.130(17) Uiso 1.00 1 d .
C(72) C 0.682(2) 0.474(2) 0.611(2) 0.107(13) Uiso 1.00 1 d .
C(73) C 0.793(2) 0.474(2) 0.7480(18) 0.082(10) Uiso 1.00 1 d .
C(74) C 0.754(2) 0.520(2) 0.777(2) 0.095(12) Uiso 1.00 1 d .
C(75) C 0.728(2) 0.509(2) 0.843(2) 0.124(16) Uiso 1.00 1 d .
C(76) C 0.748(2) 0.463(2) 0.873(2) 0.119(15) Uiso 1.00 1 d .
C(77) C 0.782(2) 0.413(3) 0.843(2) 0.146(19) Uiso 1.00 1 d .
C(78) C 0.811(2) 0.423(2) 0.777(2) 0.100(12) Uiso 1.00 1 d .
C(79) C 0.911(2) 0.572(2) 0.686(2) 0.100(13) Uiso 1.00 1 d .
C(80) C 0.980(2) 0.566(2) 0.676(2) 0.116(15) Uiso 1.00 1 d .
C(81) C 1.046(3) 0.636(4) 0.691(3) 0.16(2) Uiso 1.00 1 d .
C(82) C 1.048(4) 0.694(4) 0.715(3) 0.22(3) Uiso 1.00 1 d .
C(83) C 0.980(4) 0.708(4) 0.718(3) 0.19(2) Uiso 1.00 1 d .
C(84) C 0.912(3) 0.648(3) 0.712(2) 0.16(2) Uiso 1.00 1 d .
C(85) C 0.4940 0.3220 0.3640 0.443 Uiso 1.00 1 d R
H(1) H 0.8929 0.3157 0.4464 0.106 Uiso 1.00 1 c R
H(2) H 0.9814 0.2495 0.4428 0.151 Uiso 1.00 1 c R
H(3) H 1.0394 0.2393 0.5409 0.147 Uiso 1.00 1 c R
H(4) H 1.0215 0.2908 0.6483 0.131 Uiso 1.00 1 c R
H(5) H 0.9237 0.3360 0.6560 0.112 Uiso 1.00 1 c R
H(6) H 0.7478 0.2553 0.4502 0.144 Uiso 1.00 1 c R
H(7) H 0.6378 0.1402 0.4343 0.142 Uiso 1.00 1 c R
H(8) H 0.5534 0.1342 0.5061 0.165 Uiso 1.00 1 c R
H(9) H 0.5967 0.2079 0.6175 0.140 Uiso 1.00 1 c R
H(10) H 0.7056 0.3176 0.6385 0.121 Uiso 1.00 1 c R
H(11) H 0.9348 0.4882 0.5146 0.128 Uiso 1.00 1 c R
H(12) H 0.9368 0.5648 0.4381 0.126 Uiso 1.00 1 c R
H(13) H 0.8323 0.5384 0.3568 0.125 Uiso 1.00 1 c R
H(14) H 0.7189 0.4531 0.3711 0.125 Uiso 1.00 1 c R
H(15) H 0.7192 0.3676 0.4454 0.119 Uiso 1.00 1 c R
H(16) H 0.8291 0.6068 0.5802 0.145 Uiso 1.00 1 c R
H(17) H 0.7333 0.6159 0.5045 0.166 Uiso 1.00 1 c R
H(18) H 0.6101 0.5625 0.5106 0.180 Uiso 1.00 1 c R
H(19) H 0.5781 0.4565 0.5541 0.156 Uiso 1.00 1 c R
H(20) H 0.6650 0.4347 0.6360 0.128 Uiso 1.00 1 c R
H(21) H 0.7447 0.5562 0.7536 0.114 Uiso 1.00 1 c R
H(22) H 0.6977 0.5348 0.8622 0.149 Uiso 1.00 1 c R
H(23) H 0.7400 0.4635 0.9200 0.143 Uiso 1.00 1 c R
H(24) H 0.7856 0.3735 0.8650 0.175 Uiso 1.00 1 c R
H(25) H 0.8397 0.3959 0.7572 0.120 Uiso 1.00 1 c R
H(26) H 0.9843 0.5187 0.6604 0.139 Uiso 1.00 1 c R
H(27) H 1.0918 0.6314 0.6793 0.197 Uiso 1.00 1 c R
H(28) H 1.0950 0.7325 0.7323 0.268 Uiso 1.00 1 c R
H(29) H 0.9812 0.7576 0.7252 0.232 Uiso 1.00 1 c R
H(30) H 0.8681 0.6560 0.7230 0.193 Uiso 1.00 1 c R
H(31) H 0.4860 0.2903 0.3200 0.531 Uiso 1.00 1 c R
H(32) H 0.4518 0.3362 0.3696 0.531 Uiso 1.00 1 c R

loop_
_atom_site_aniso_label
_atom_site_aniso_U_11
_atom_site_aniso_U_22
_atom_site_aniso_U_33
_atom_site_aniso_U_12
_atom_site_aniso_U_13
_atom_site_aniso_U_23
Os(1) 0.0441(6) 0.0525(8) 0.0284(5) 0.0161(5) 0.0036(4) 0.0079(5)
Os(2) 0.0382(6) 0.0514(8) 0.0361(5) 0.0178(5) 0.0011(4) 0.0053(5)
Os(3) 0.0302(5) 0.0343(6) 0.0290(5) 0.0053(4) 0.0017(4) 0.0067(4)
Os(4) 0.0403(6) 0.0312(6) 0.0367(5) 0.0070(5) -0.0006(4) 0.0093(5)
Os(5) 0.0593(7) 0.0316(7) 0.0427(6) 0.0074(5) -0.0038(5) 0.0082(5)
Os(6) 0.0448(6) 0.0409(7) 0.0455(6) 0.0020(5) 0.0032(5) 0.0087(5)
Os(7) 0.0263(5) 0.0584(8) 0.0302(5) -0.0002(5) -0.0026(4) 0.0101(5)
Os(8) 0.0312(5) 0.0444(7) 0.0481(6) 0.0085(5) -0.0018(4) 0.0154(5)
Os(9) 0.0347(5) 0.0449(7) 0.0349(5) 0.0171(5) 0.0038(4) 0.0121(5)
Os(10) 0.0515(7) 0.0728(10) 0.0549(7) 0.0396(7) 0.0141(5) 0.0227(7)
Os(11) 0.0369(6) 0.0451(7) 0.0288(5) 0.0096(5) -0.0010(4) 0.0079(5)
Os(12) 0.0706(9) 0.0534(9) 0.0346(6) -0.0023(7) 0.0005(5) 0.0047(5)
Os(13) 0.0577(7) 0.0674(9) 0.0285(5) 0.0136(6) 0.0019(5) 0.0094(5)
Ag(1) 0.0428(12) 0.0387(13) 0.0432(11) 0.0115(10) 0.0063(9) 0.0161(10)
Ag(2) 0.0379(11) 0.0531(15) 0.0315(10) 0.0006(10) -0.0034(8) 0.0059(10)
Ag(3) 0.0413(11) 0.0470(14) 0.0362(10) 0.0193(10) 0.0062(8) 0.0133(9)
Ag(4) 0.0349(11) 0.0435(14) 0.0523(12) 0.0047(10) -0.0065(9) 0.0127(11)
Ag(5) 0.0305(11) 0.0462(14) 0.0548(12) 0.0080(9) 0.0001(9) 0.0181(11)
Ag(6) 0.0340(10) 0.0346(12) 0.0347(9) 0.0077(8) -0.0008(7) 0.0069(8)
Ag(7) 0.0482(13) 0.0457(14) 0.0370(10) 0.0136(10) -0.0070(9) 0.0083(10)
Ag(8) 0.0394(12) 0.0718(18) 0.0321(10) 0.0066(11) 0.0008(8) 0.0107(11)
Ag(9) 0.0492(12) 0.0367(13) 0.0352(10) 0.0083(10) -0.0030(9) 0.0089(9)
P(1) 0.071(6) 0.073(7) 0.066(5) 0.033(5) 0.006(4) 0.010(5)
P(2) 0.111(8) 0.082(8) 0.071(6) 0.043(6) 0.010(5) 0.019(6)
O(1) 0.11(2) 0.15(2) 0.058(14) 0.075(19) 0.043(13) 0.044(15)
O(2) 0.053(13) 0.09(2) 0.065(13) 0.031(13) 0.011(10) 0.026(13)
O(3) 0.16(2) 0.07(2) 0.10(2) 0.031(19) -0.002(18) 0.006(16)
O(4) 0.094(19) 0.18(3) 0.062(15) 0.09(2) -0.014(13) 0.001(16)
O(5) 0.073(17) 0.15(2) 0.081(17) 0.050(17) 0.029(13) 0.011(17)
O(6) 0.049(12) 0.078(18) 0.059(12) 0.027(11) 0.010(9) 0.020(12)
O(7) 0.14(2) 0.22(3) 0.065(16) 0.14(2) -0.018(15) 0.020(19)
O(8) 0.084(18) 0.070(19) 0.13(2) 0.027(15) 0.009(15) 0.022(16)
O(9) 0.057(12) 0.032(12) 0.082(14) 0.012(10) 0.016(10) 0.002(10)
O(10) 0.100(17) 0.048(15) 0.056(13) 0.003(13) -0.005(12) 0.001(11)
O(11) 0.059(14) 0.10(2) 0.072(14) 0.043(13) -0.002(11) 0.025(13)
O(12) 0.12(2) 0.088(19) 0.099(18) 0.061(17) 0.064(16) 0.047(15)
O(13) 0.058(13) 0.075(17) 0.061(13) -0.006(11) -0.022(10) 0.029(12)
O(14) 0.074(16) 0.083(19) 0.098(18) 0.039(14) -0.015(13) 0.014(14)
O(15) 0.085(16) 0.042(14) 0.079(15) 0.009(12) -0.018(12) 0.020(12)
O(16) 0.089(18) 0.09(2) 0.072(15) 0.021(15) 0.016(13) -0.014(14)
O(17) 0.12(2) 0.048(16) 0.12(2) -0.011(15) -0.007(17) 0.035(16)
O(18) 0.083(17) 0.09(2) 0.106(19) 0.036(15) -0.034(14) 0.019(15)
O(19) 0.070(14) 0.084(18) 0.064(13) 0.029(13) -0.002(11) 0.016(12)
O(20) 0.12(2) 0.062(19) 0.16(2) -0.014(16) 0.05(2) 0.025(19)
O(21) 0.067(16) 0.14(2) 0.11(2) 0.055(17) 0.015(14) 0.017(18)
O(22) 0.072(15) 0.053(15) 0.094(17) 0.024(12) 0.024(13) -0.004(13)
O(23) 0.048(13) 0.15(2) 0.056(13) 0.019(14) 0.023(10) 0.034(15)
O(24) 0.084(18) 0.057(17) 0.13(2) 0.011(14) -0.012(15) 0.009(16)
O(26) 0.080(19) 0.13(2) 0.20(3) 0.060(19) 0.033(19) 0.07(2)
O(27) 0.070(15) 0.068(17) 0.078(15) 0.020(12) 0.020(12) 0.014(13)
O(28) 0.055(14) 0.10(2) 0.12(2) 0.025(14) -0.024(14) 0.026(17)
O(29) 0.052(12) 0.072(16) 0.060(12) 0.031(11) 0.004(9) 0.016(11)
O(30) 0.062(16) 0.13(2) 0.16(2) 0.001(16) -0.011(16) 0.09(2)
O(31) 0.17(2) 0.12(2) 0.043(13) 0.08(2) -0.020(14) -0.042(14)
O(32) 0.043(11) 0.060(14) 0.065(12) 0.019(10) 0.008(9) 0.023(11)
O(33) 0.056(13) 0.077(16) 0.073(14) 0.021(11) 0.025(10) 0.046(13)
O(34) 0.071(14) 0.054(15) 0.069(13) 0.030(12) 0.010(11) 0.006(11)
O(35) 0.071(16) 0.12(2) 0.12(2) 0.070(16) 0.009(14) 0.029(17)
O(36) 0.12(2) 0.19(3) 0.20(3) 0.13(2) 0.10(2) 0.12(2)
O(37) 0.16(2) 0.21(3) 0.058(16) 0.12(2) 0.012(17) -0.038(19)
O(38) 0.076(16) 0.11(2) 0.071(15) 0.063(15) 0.001(12) 0.000(14)
O(39) 0.110(18) 0.055(15) 0.050(12) -0.002(13) 0.008(12) 0.023(11)
O(40) 0.052(13) 0.11(2) 0.088(16) 0.042(14) 0.020(12) 0.016(15)
O(41) 0.047(14) 0.16(2) 0.070(15) 0.016(16) 0.006(11) 0.022(17)
O(42) 0.20(3) 0.07(2) 0.064(17) -0.03(2) -0.013(19) 0.008(14)
O(43) 0.34(5) 0.07(2) 0.073(19) -0.02(2) 0.06(2) 0.008(16)
O(44) 0.12(2) 0.09(2) 0.092(19) 0.049(18) -0.015(16) -0.001(16)
O(45) 0.098(19) 0.10(2) 0.094(18) 0.001(16) 0.001(15) 0.053(17)
O(46) 0.11(2) 0.23(3) 0.085(19) 0.10(2) 0.054(17) 0.04(2)
O(47) 0.090(19) 0.15(2) 0.078(17) 0.067(19) 0.005(14) 0.024(17)
O(48) 0.12(2) 0.10(2) 0.057(15) -0.021(17) -0.021(14) 0.006(14)
N(1) 0.11(2) 0.09(2) 0.068(18) 0.06(2) 0.004(16) 0.000(17)

loop_
_atom_type_symbol
_atom_type_description
_atom_type_scat_dispersion_real
_atom_type_scat_dispersion_imag
_atom_type_scat_source
C C 0.003 0.002
;
International Tables for Crystallography
(1992, Vol. C, Tables 4.2.6.8 and 6.1.1.4)
;
H H 0.000 0.000
;
International Tables for Crystallography
(1992, Vol. C, Table 6.1.1.4)
;
O O 0.011 0.006
;
International Tables for Crystallography
(1992, Vol. C, Tables 4.2.6.8 and 6.1.1.4)
;
Os Os -1.216 7.603
;
International Tables for Crystallography
(1992, Vol. C, Tables 4.2.6.8 and 6.1.1.4)
;
Ag Ag -0.897 1.101
;
International Tables for Crystallography
(1992, Vol. C, Tables 4.2.6.8 and 6.1.1.4)
;
N N 0.006 0.003
;
International Tables for Crystallography
(1992, Vol. C, Tables 4.2.6.8 and 6.1.1.4)
;
P P 0.102 0.094
;
International Tables for Crystallography
(1992, Vol. C, Tables 4.2.6.8 and 6.1.1.4)
;
Cl Cl 0.148 0.159
;
International Tables for Crystallography
(1992, Vol. C, Tables 4.2.6.8 and 6.1.1.4)
;

loop_
_geom_angle_atom_site_label_1
_geom_angle_atom_site_label_2
_geom_angle_atom_site_label_3
_geom_angle
_geom_angle_publ_flag
Os(2) Os(1) Os(3) 62.44(3) yes
Os(2) Os(1) C(1) 99.1(10) yes
Os(2) Os(1) C(2) 88.3(10) yes
Os(2) Os(1) C(3) 89.3(10) yes
Os(2) Os(1) C(4) 160.7(9) yes
Os(3) Os(1) C(1) 161.4(10) yes
Os(3) Os(1) C(2) 88.1(9) yes
Os(3) Os(1) C(3) 86.0(10) yes
Os(3) Os(1) C(4) 98.5(9) yes
C(1) Os(1) C(2) 93.3(13) yes
C(1) Os(1) C(3) 92.3(14) yes
C(1) Os(1) C(4) 100.1(14) yes
C(2) Os(1) C(3) 174.2(14) yes
C(2) Os(1) C(4) 88.3(14) yes
C(3) Os(1) C(4) 92.2(14) yes
Os(1) Os(2) Os(3) 57.98(3) yes
Os(1) Os(2) Ag(2) 113.21(6) yes
Os(1) Os(2) C(5) 85.0(10) yes
Os(1) Os(2) C(6) 89.0(9) yes
Os(1) Os(2) C(7) 175.8(10) yes
Os(1) Os(2) C(8) 87.0(10) yes
Os(3) Os(2) Ag(2) 58.47(5) yes
Os(3) Os(2) C(5) 142.8(9) yes
Os(3) Os(2) C(6) 87.8(10) yes
Os(3) Os(2) C(7) 123.0(11) yes
Os(3) Os(2) C(8) 83.7(11) yes
Ag(2) Os(2) C(5) 155.9(7) yes
Ag(2) Os(2) C(6) 70.2(9) yes
Ag(2) Os(2) C(7) 69.3(11) yes
Ag(2) Os(2) C(8) 104.6(10) yes
C(5) Os(2) C(6) 95.7(13) yes
C(5) Os(2) C(7) 93.6(15) yes
C(5) Os(2) C(8) 91.4(13) yes
C(6) Os(2) C(7) 95.1(14) yes
C(6) Os(2) C(8) 171.5(14) yes
C(7) Os(2) C(8) 89.1(14) yes
Os(1) Os(3) Os(2) 59.58(3) yes
Os(1) Os(3) Ag(1) 140.57(7) yes
Os(1) Os(3) Ag(2) 115.84(5) yes
Os(1) Os(3) Ag(3) 160.10(7) yes
Os(1) Os(3) C(9) 96.2(7) yes
Os(1) Os(3) C(10) 94.2(8) yes
Os(1) Os(3) C(11) 88.4(8) yes
Os(2) Os(3) Ag(1) 90.68(6) yes
Os(2) Os(3) Ag(2) 59.67(5) yes
Os(2) Os(3) Ag(3) 137.08(5) yes
Os(2) Os(3) C(9) 91.0(8) yes
Os(2) Os(3) C(10) 95.4(9) yes
Os(2) Os(3) C(11) 147.9(8) yes
Ag(1) Os(3) Ag(2) 55.93(5) yes
Ag(1) Os(3) Ag(3) 58.70(7) yes
Ag(1) Os(3) C(9) 110.7(7) yes
Ag(1) Os(3) C(10) 61.1(8) yes
Ag(1) Os(3) C(11) 118.4(8) yes
Ag(2) Os(3) Ag(3) 77.71(6) yes
Ag(2) Os(3) C(9) 66.5(8) yes
Ag(2) Os(3) C(10) 110.0(9) yes
Ag(2) Os(3) C(11) 147.3(7) yes
Ag(3) Os(3) C(9) 75.3(7) yes
Ag(3) Os(3) C(10) 94.4(9) yes
Ag(3) Os(3) C(11) 73.9(8) yes
C(9) Os(3) C(10) 169.6(11) yes
C(9) Os(3) C(11) 90.6(11) yes
C(10) Os(3) C(11) 88.3(12) yes
Os(5) Os(4) Os(6) 58.79(4) yes
Os(5) Os(4) Ag(1) 140.98(5) yes
Os(5) Os(4) Ag(4) 158.36(7) yes
Os(5) Os(4) Ag(6) 135.13(6) yes
Os(5) Os(4) Ag(9) 112.03(5) yes
Os(5) Os(4) C(12) 86.8(9) yes
Os(5) Os(4) C(13) 88.3(9) yes
Os(5) Os(4) C(14) 93.9(9) yes
Os(6) Os(4) Ag(1) 143.08(7) yes
Os(6) Os(4) Ag(4) 115.40(5) yes
Os(6) Os(4) Ag(6) 85.75(5) yes
Os(6) Os(4) Ag(9) 57.31(4) yes
Os(6) Os(4) C(12) 145.3(10) yes
Os(6) Os(4) C(13) 90.5(9) yes
Os(6) Os(4) C(14) 90.5(9) yes
Ag(1) Os(4) Ag(4) 57.40(5) yes
Ag(1) Os(4) Ag(6) 58.95(6) yes
Ag(1) Os(4) Ag(9) 104.82(6) yes
Ag(1) Os(4) C(12) 67.4(11) yes
Ag(1) Os(4) C(13) 65.5(8) yes
Ag(1) Os(4) C(14) 112.7(8) yes
Ag(4) Os(4) Ag(6) 58.96(6) yes
Ag(4) Os(4) Ag(9) 58.10(5) yes
Ag(4) Os(4) C(12) 94.8(8) yes
Ag(4) Os(4) C(13) 113.1(9) yes
Ag(4) Os(4) C(14) 64.7(9) yes
Ag(6) Os(4) Ag(9) 57.25(6) yes
Ag(6) Os(4) C(12) 126.3(11) yes
Ag(6) Os(4) C(13) 63.5(9) yes
Ag(6) Os(4) C(14) 114.6(9) yes
Ag(9) Os(4) C(12) 147.9(8) yes
Ag(9) Os(4) C(13) 112.6(9) yes
Ag(9) Os(4) C(14) 66.4(9) yes
C(12) Os(4) C(13) 92.9(14) yes
C(12) Os(4) C(14) 87.4(14) yes
C(13) Os(4) C(14) 177.8(13) yes
Os(4) Os(5) Os(6) 63.30(4) yes
Os(4) Os(5) C(15) 90.9(8) yes
Os(4) Os(5) C(16) 97.9(9) yes
Os(4) Os(5) C(17) 162.2(9) yes
Os(4) Os(5) C(18) 87.1(9) yes
Os(6) Os(5) C(15) 84.9(9) yes
Os(6) Os(5) C(16) 161.1(9) yes
Os(6) Os(5) C(17) 99.4(10) yes
Os(6) Os(5) C(18) 93.3(10) yes
C(15) Os(5) C(16) 93.7(13) yes
C(15) Os(5) C(17) 91.5(13) yes
C(15) Os(5) C(18) 177.7(13) yes
C(16) Os(5) C(17) 99.5(13) yes
C(16) Os(5) C(18) 87.5(14) yes
C(17) Os(5) C(18) 90.1(14) yes
Os(4) Os(6) Os(5) 57.91(3) yes
Os(4) Os(6) Ag(9) 60.37(4) yes
Os(4) Os(6) C(19) 88.8(10) yes
Os(4) Os(6) C(20) 142.0(11) yes
Os(4) Os(6) C(21) 83.3(9) yes
Os(4) Os(6) C(22) 122.7(8) yes
Os(5) Os(6) Ag(9) 114.04(6) yes
Os(5) Os(6) C(19) 86.0(10) yes
Os(5) Os(6) C(20) 84.3(12) yes
Os(5) Os(6) C(21) 93.3(10) yes
Os(5) Os(6) C(22) 178.6(8) yes
Ag(9) Os(6) C(19) 71.6(9) yes
Ag(9) Os(6) C(20) 153.7(10) yes
Ag(9) Os(6) C(21) 100.7(9) yes
Ag(9) Os(6) C(22) 67.0(7) yes
C(19) Os(6) C(20) 92.1(15) yes
C(19) Os(6) C(21) 171.1(13) yes
C(19) Os(6) C(22) 95.3(14) yes
C(20) Os(6) C(21) 96.7(15) yes
C(20) Os(6) C(22) 95.0(14) yes
C(21) Os(6) C(22) 85.5(14) yes
Ag(2) Os(7) Ag(4) 66.55(6) yes
Ag(2) Os(7) Ag(5) 59.45(6) yes
Ag(2) Os(7) Ag(8) 118.42(6) yes
Ag(2) Os(7) C(23) 72.1(7) yes
Ag(2) Os(7) C(24) 88.0(11) yes
Ag(2) Os(7) C(25) 169.5(12) yes
Ag(2) Os(7) C(26) 90.8(10) yes
Ag(4) Os(7) Ag(5) 54.32(7) yes
Ag(4) Os(7) Ag(8) 59.36(6) yes
Ag(4) Os(7) C(23) 129.9(8) yes
Ag(4) Os(7) C(24) 114.3(11) yes
Ag(4) Os(7) C(25) 122.2(12) yes
Ag(4) Os(7) C(26) 58.8(10) yes
Ag(5) Os(7) Ag(8) 66.05(6) yes
Ag(5) Os(7) C(23) 122.5(10) yes
Ag(5) Os(7) C(24) 60.5(10) yes
Ag(5) Os(7) C(25) 129.6(14) yes
Ag(5) Os(7) C(26) 113.0(10) yes
Ag(8) Os(7) C(23) 169.4(7) yes
Ag(8) Os(7) C(24) 88.9(12) yes
Ag(8) Os(7) C(25) 72.1(12) yes
Ag(8) Os(7) C(26) 85.4(11) yes
C(23) Os(7) C(24) 90.7(17) yes
C(23) Os(7) C(25) 97.4(14) yes
C(23) Os(7) C(26) 95.7(16) yes
C(24) Os(7) C(25) 92.8(18) yes
C(24) Os(7) C(26) 172.8(15) yes
C(25) Os(7) C(26) 89.7(17) yes
Os(9) Os(8) Os(10) 58.13(4) yes
Os(9) Os(8) Ag(3) 59.23(4) yes
Os(9) Os(8) C(27) 119.4(10) yes
Os(9) Os(8) C(28) 144.5(10) yes
Os(9) Os(8) C(29) 88.5(6) yes
Os(9) Os(8) C(30) 87.8(9) yes
Os(10) Os(8) Ag(3) 112.37(5) yes
Os(10) Os(8) C(27) 174.6(10) yes
Os(10) Os(8) C(28) 86.4(10) yes
Os(10) Os(8) C(29) 90.1(8) yes
Os(10) Os(8) C(30) 90.7(10) yes
Ag(3) Os(8) C(27) 67.7(9) yes
Ag(3) Os(8) C(28) 150.7(10) yes
Ag(3) Os(8) C(29) 65.4(9) yes
Ag(3) Os(8) C(30) 109.9(12) yes
C(27) Os(8) C(28) 95.8(14) yes
C(27) Os(8) C(29) 94.7(12) yes
C(27) Os(8) C(30) 84.3(14) yes
C(28) Os(8) C(29) 93.4(13) yes
C(28) Os(8) C(30) 91.4(14) yes
C(29) Os(8) C(30) 175.2(14) yes
Os(8) Os(9) Os(10) 58.85(4) yes
Os(8) Os(9) Ag(3) 59.33(5) yes
Os(8) Os(9) Ag(5) 117.88(5) yes
Os(8) Os(9) Ag(6) 90.02(5) yes
Os(8) Os(9) Ag(7) 146.97(7) yes
Os(8) Os(9) C(31) 143.5(12) yes
Os(8) Os(9) C(32) 91.2(6) yes
Os(8) Os(9) C(33) 88.7(8) yes
Os(10) Os(9) Ag(3) 113.11(6) yes
Os(10) Os(9) Ag(5) 153.74(7) yes
Os(10) Os(9) Ag(6) 141.30(5) yes
Os(10) Os(9) Ag(7) 140.72(6) yes
Os(10) Os(9) C(31) 84.7(12) yes
Os(10) Os(9) C(32) 91.4(9) yes
Os(10) Os(9) C(33) 91.1(10) yes
Ag(3) Os(9) Ag(5) 58.62(6) yes
Ag(3) Os(9) Ag(6) 57.39(6) yes
Ag(3) Os(9) Ag(7) 105.53(8) yes
Ag(3) Os(9) C(31) 148.7(10) yes
Ag(3) Os(9) C(32) 66.9(7) yes
Ag(3) Os(9) C(33) 110.4(9) yes
Ag(5) Os(9) Ag(6) 58.94(6) yes
Ag(5) Os(9) Ag(7) 57.90(6) yes
Ag(5) Os(9) C(31) 93.8(11) yes
Ag(5) Os(9) C(32) 62.3(9) yes
Ag(5) Os(9) C(33) 115.2(10) yes
Ag(6) Os(9) Ag(7) 58.93(6) yes
Ag(6) Os(9) C(31) 123.5(13) yes
Ag(6) Os(9) C(32) 113.3(9) yes
Ag(6) Os(9) C(33) 63.7(10) yes
Ag(7) Os(9) C(31) 64.7(13) yes
Ag(7) Os(9) C(32) 110.4(7) yes
Ag(7) Os(9) C(33) 68.4(9) yes
C(31) Os(9) C(32) 88.0(12) yes
C(31) Os(9) C(33) 93.9(13) yes
C(32) Os(9) C(33) 176.9(13) yes
Os(8) Os(10) Os(9) 63.02(4) yes
Os(8) Os(10) C(34) 88.7(8) yes
Os(8) Os(10) C(35) 98.6(9) yes
Os(8) Os(10) C(36) 91.0(11) yes
Os(8) Os(10) C(37) 164.6(12) yes
Os(9) Os(10) C(34) 90.2(10) yes
Os(9) Os(10) C(35) 161.6(10) yes
Os(9) Os(10) C(36) 89.0(12) yes
Os(9) Os(10) C(37) 101.9(12) yes
C(34) Os(10) C(35) 90.6(14) yes
C(34) Os(10) C(36) 179.2(14) yes
C(34) Os(10) C(37) 87.9(14) yes
C(35) Os(10) C(36) 90.2(15) yes
C(35) Os(10) C(37) 96.5(16) yes
C(36) Os(10) C(37) 92.1(15) yes
Os(12) Os(11) Os(13) 59.61(4) yes
Os(12) Os(11) Ag(7) 90.58(6) yes
Os(12) Os(11) Ag(8) 60.16(5) yes
Os(12) Os(11) Ag(9) 137.57(6) yes
Os(12) Os(11) C(38) 93.6(7) yes
Os(12) Os(11) C(39) 147.2(8) yes
Os(12) Os(11) C(40) 94.6(9) yes
Os(13) Os(11) Ag(7) 141.23(7) yes
Os(13) Os(11) Ag(8) 115.85(5) yes
Os(13) Os(11) Ag(9) 159.62(7) yes
Os(13) Os(11) C(38) 96.2(7) yes
Os(13) Os(11) C(39) 87.6(8) yes
Os(13) Os(11) C(40) 94.5(9) yes
Ag(7) Os(11) Ag(8) 55.93(6) yes
Ag(7) Os(11) Ag(9) 58.57(7) yes
Ag(7) Os(11) C(38) 110.9(8) yes
Ag(7) Os(11) C(39) 119.4(8) yes
Ag(7) Os(11) C(40) 61.4(10) yes
Ag(8) Os(11) Ag(9) 77.82(6) yes
Ag(8) Os(11) C(38) 67.7(9) yes
Ag(8) Os(11) C(39) 147.0(9) yes
Ag(8) Os(11) C(40) 110.2(10) yes
Ag(9) Os(11) C(38) 74.4(7) yes
Ag(9) Os(11) C(39) 74.2(8) yes
Ag(9) Os(11) C(40) 94.5(8) yes
C(38) Os(11) C(39) 88.0(13) yes
C(38) Os(11) C(40) 168.9(11) yes
C(39) Os(11) C(40) 89.3(15) yes
Os(11) Os(12) Os(13) 58.00(3) yes
Os(11) Os(12) Ag(8) 58.25(5) yes
Os(11) Os(12) C(41) 86.8(8) yes
Os(11) Os(12) C(42) 143.8(14) yes
Os(11) Os(12) C(43) 120.2(10) yes
Os(11) Os(12) C(44) 82.7(11) yes
Os(13) Os(12) Ag(8) 112.58(6) yes
Os(13) Os(12) C(41) 87.9(10) yes
Os(13) Os(12) C(42) 85.8(14) yes
Os(13) Os(12) C(43) 177.1(12) yes
Os(13) Os(12) C(44) 87.9(13) yes
Ag(8) Os(12) C(41) 69.0(9) yes
Ag(8) Os(12) C(42) 154.1(13) yes
Ag(8) Os(12) C(43) 66.6(11) yes
Ag(8) Os(12) C(44) 103.7(11) yes
C(41) Os(12) C(42) 94.7(18) yes
C(41) Os(12) C(43) 94.2(18) yes
C(41) Os(12) C(44) 169.4(14) yes
C(42) Os(12) C(43) 95.9(17) yes
C(42) Os(12) C(44) 94.7(19) yes
C(43) Os(12) C(44) 90(2) yes
Os(11) Os(13) Os(12) 62.38(3) yes
Os(11) Os(13) C(45) 102.0(9) yes
Os(11) Os(13) C(46) 88.0(10) yes
Os(11) Os(13) C(47) 87.6(9) yes
Os(11) Os(13) C(48) 159.4(14) yes
Os(12) Os(13) C(45) 164.4(9) yes
Os(12) Os(13) C(46) 91.6(11) yes
Os(12) Os(13) C(47) 89.9(10) yes
Os(12) Os(13) C(48) 97.4(14) yes
C(45) Os(13) C(46) 88.8(17) yes
C(45) Os(13) C(47) 88.1(16) yes
C(45) Os(13) C(48) 98.2(17) yes
C(46) Os(13) C(47) 174.1(13) yes
C(46) Os(13) C(48) 88.3(18) yes
C(47) Os(13) C(48) 97.2(17) yes
Os(3) Ag(1) Os(4) 165.60(7) yes
Os(3) Ag(1) Ag(2) 62.82(6) yes
Os(3) Ag(1) Ag(3) 60.40(7) yes
Os(3) Ag(1) Ag(4) 131.57(8) yes
Os(3) Ag(1) Ag(6) 120.27(10) yes
Os(4) Ag(1) Ag(2) 131.51(8) yes
Os(4) Ag(1) Ag(3) 118.33(8) yes
Os(4) Ag(1) Ag(4) 62.54(6) yes
Os(4) Ag(1) Ag(6) 60.86(6) yes
Ag(2) Ag(1) Ag(3) 81.95(9) yes
Ag(2) Ag(1) Ag(4) 70.74(7) yes
Ag(2) Ag(1) Ag(6) 107.29(8) yes
Ag(3) Ag(1) Ag(4) 101.33(9) yes
Ag(3) Ag(1) Ag(6) 59.88(7) yes
Ag(4) Ag(1) Ag(6) 61.33(7) yes
Os(2) Ag(2) Os(3) 61.86(4) yes
Os(2) Ag(2) Os(7) 133.53(8) yes
Os(2) Ag(2) Ag(1) 95.27(7) yes
Os(2) Ag(2) Ag(4) 133.54(10) yes
Os(2) Ag(2) Ag(5) 163.34(9) yes
Os(3) Ag(2) Os(7) 163.77(10) yes
Os(3) Ag(2) Ag(1) 61.25(6) yes
Os(3) Ag(2) Ag(4) 116.07(7) yes
Os(3) Ag(2) Ag(5) 101.56(8) yes
Os(7) Ag(2) Ag(1) 115.44(9) yes
Os(7) Ag(2) Ag(4) 59.31(5) yes
Os(7) Ag(2) Ag(5) 62.83(6) yes
Ag(1) Ag(2) Ag(4) 56.24(6) yes
Ag(1) Ag(2) Ag(5) 76.45(7) yes
Ag(4) Ag(2) Ag(5) 52.98(7) yes
Os(3) Ag(3) Os(8) 133.73(7) yes
Os(3) Ag(3) Os(9) 160.28(7) yes
Os(3) Ag(3) Ag(1) 60.90(7) yes
Os(3) Ag(3) Ag(5) 102.46(8) yes
Os(3) Ag(3) Ag(6) 121.99(10) yes
Os(8) Ag(3) Os(9) 61.44(5) yes
Os(8) Ag(3) Ag(1) 139.42(8) yes
Os(8) Ag(3) Ag(5) 121.83(8) yes
Os(8) Ag(3) Ag(6) 93.19(7) yes
Os(9) Ag(3) Ag(1) 118.18(9) yes
Os(9) Ag(3) Ag(5) 60.47(6) yes
Os(9) Ag(3) Ag(6) 60.54(6) yes
Ag(1) Ag(3) Ag(5) 74.70(8) yes
Ag(1) Ag(3) Ag(6) 61.11(8) yes
Ag(5) Ag(3) Ag(6) 60.64(7) yes
Os(4) Ag(4) Os(7) 164.16(8) yes
Os(4) Ag(4) Ag(1) 60.07(5) yes
Os(4) Ag(4) Ag(2) 111.91(7) yes
Os(4) Ag(4) Ag(5) 118.91(8) yes
Os(4) Ag(4) Ag(6) 59.66(5) yes
Os(4) Ag(4) Ag(8) 138.59(9) yes
Os(4) Ag(4) Ag(9) 61.34(5) yes
Os(7) Ag(4) Ag(1) 107.07(8) yes
Os(7) Ag(4) Ag(2) 54.14(5) yes
Os(7) Ag(4) Ag(5) 62.38(6) yes
Os(7) Ag(4) Ag(6) 124.17(10) yes
Os(7) Ag(4) Ag(8) 57.25(5) yes
Os(7) Ag(4) Ag(9) 134.47(8) yes
Ag(1) Ag(4) Ag(2) 53.02(6) yes
Ag(1) Ag(4) Ag(5) 77.19(9) yes
Ag(1) Ag(4) Ag(6) 60.09(7) yes
Ag(1) Ag(4) Ag(8) 145.67(12) yes
Ag(1) Ag(4) Ag(9) 109.60(7) yes
Ag(2) Ag(4) Ag(5) 57.47(8) yes
Ag(2) Ag(4) Ag(6) 94.64(8) yes
Ag(2) Ag(4) Ag(8) 105.62(9) yes
Ag(2) Ag(4) Ag(9) 152.66(11) yes
Ag(5) Ag(4) Ag(6) 61.79(7) yes
Ag(5) Ag(4) Ag(8) 68.49(8) yes
Ag(5) Ag(4) Ag(9) 100.82(10) yes
Ag(6) Ag(4) Ag(8) 101.25(9) yes
Ag(6) Ag(4) Ag(9) 58.55(7) yes
Ag(8) Ag(4) Ag(9) 77.29(7) yes
Os(7) Ag(5) Os(9) 163.97(8) yes
Os(7) Ag(5) Ag(2) 57.72(6) yes
Os(7) Ag(5) Ag(3) 135.11(9) yes
Os(7) Ag(5) Ag(4) 63.30(7) yes
Os(7) Ag(5) Ag(6) 125.31(10) yes
Os(7) Ag(5) Ag(7) 107.93(9) yes
Os(7) Ag(5) Ag(8) 54.65(5) yes
Os(9) Ag(5) Ag(2) 138.20(8) yes
Os(9) Ag(5) Ag(3) 60.90(6) yes
Os(9) Ag(5) Ag(4) 119.53(8) yes
Os(9) Ag(5) Ag(6) 60.00(6) yes
Os(9) Ag(5) Ag(7) 59.96(7) yes
Os(9) Ag(5) Ag(8) 111.94(8) yes
Ag(2) Ag(5) Ag(3) 77.44(7) yes
Ag(2) Ag(5) Ag(4) 69.55(9) yes
Ag(2) Ag(5) Ag(6) 102.07(8) yes
Ag(2) Ag(5) Ag(7) 147.18(13) yes
Ag(2) Ag(5) Ag(8) 106.79(9) yes
Ag(3) Ag(5) Ag(4) 101.18(9) yes
Ag(3) Ag(5) Ag(6) 58.48(6) yes
Ag(3) Ag(5) Ag(7) 109.03(8) yes
Ag(3) Ag(5) Ag(8) 153.25(10) yes
Ag(4) Ag(5) Ag(6) 62.01(7) yes
Ag(4) Ag(5) Ag(7) 77.64(9) yes
Ag(4) Ag(5) Ag(8) 58.15(8) yes
Ag(6) Ag(5) Ag(7) 59.99(6) yes
Ag(6) Ag(5) Ag(8) 95.13(8) yes
Ag(7) Ag(5) Ag(8) 53.35(7) yes
Os(4) Ag(6) Os(9) 176.29(7) yes
Os(4) Ag(6) Ag(1) 60.19(6) yes
Os(4) Ag(6) Ag(3) 116.86(8) yes
Os(4) Ag(6) Ag(4) 61.38(6) yes
Os(4) Ag(6) Ag(5) 115.24(8) yes
Os(4) Ag(6) Ag(7) 118.38(9) yes
Os(4) Ag(6) Ag(9) 62.67(6) yes
Os(9) Ag(6) Ag(1) 117.65(8) yes
Os(9) Ag(6) Ag(3) 62.07(7) yes
Os(9) Ag(6) Ag(4) 115.00(7) yes
Os(9) Ag(6) Ag(5) 61.06(6) yes
Os(9) Ag(6) Ag(7) 59.99(7) yes
Os(9) Ag(6) Ag(9) 116.80(7) yes
Ag(1) Ag(6) Ag(3) 59.01(8) yes
Ag(1) Ag(6) Ag(4) 58.58(7) yes
Ag(1) Ag(6) Ag(5) 73.92(7) yes
Ag(1) Ag(6) Ag(7) 126.73(8) yes
Ag(1) Ag(6) Ag(9) 110.10(10) yes
Ag(3) Ag(6) Ag(4) 98.80(8) yes
Ag(3) Ag(6) Ag(5) 60.88(6) yes
Ag(3) Ag(6) Ag(7) 110.16(9) yes
Ag(3) Ag(6) Ag(9) 157.86(8) yes
Ag(4) Ag(6) Ag(5) 56.20(7) yes
Ag(4) Ag(6) Ag(7) 74.47(7) yes
Ag(4) Ag(6) Ag(9) 60.66(7) yes
Ag(5) Ag(6) Ag(7) 58.94(6) yes
Ag(5) Ag(6) Ag(9) 98.40(7) yes
Ag(7) Ag(6) Ag(9) 58.81(7) yes
Os(9) Ag(7) Os(11) 167.50(9) yes
Os(9) Ag(7) Ag(5) 62.14(7) yes
Os(9) Ag(7) Ag(6) 61.08(6) yes
Os(9) Ag(7) Ag(8) 129.75(9) yes
Os(9) Ag(7) Ag(9) 119.06(7) yes
Os(11) Ag(7) Ag(5) 130.16(10) yes
Os(11) Ag(7) Ag(6) 120.32(10) yes
Os(11) Ag(7) Ag(8) 62.64(7) yes
Os(11) Ag(7) Ag(9) 60.28(7) yes
Ag(5) Ag(7) Ag(6) 61.07(6) yes
Ag(5) Ag(7) Ag(8) 69.61(8) yes
Ag(5) Ag(7) Ag(9) 100.75(10) yes
Ag(6) Ag(7) Ag(8) 106.83(10) yes
Ag(6) Ag(7) Ag(9) 60.08(7) yes
Ag(8) Ag(7) Ag(9) 82.00(10) yes
Os(7) Ag(8) Os(11) 163.82(10) yes
Os(7) Ag(8) Os(12) 133.44(7) yes
Os(7) Ag(8) Ag(4) 63.38(6) yes
Os(7) Ag(8) Ag(5) 59.30(6) yes
Os(7) Ag(8) Ag(7) 116.26(9) yes
Os(11) Ag(8) Os(12) 61.59(5) yes
Os(11) Ag(8) Ag(4) 101.27(8) yes
Os(11) Ag(8) Ag(5) 116.91(7) yes
Os(11) Ag(8) Ag(7) 61.43(6) yes
Os(12) Ag(8) Ag(4) 162.76(10) yes
Os(12) Ag(8) Ag(5) 133.90(11) yes
Os(12) Ag(8) Ag(7) 94.76(8) yes
Ag(4) Ag(8) Ag(5) 53.36(7) yes
Ag(4) Ag(8) Ag(7) 77.01(7) yes
Ag(5) Ag(8) Ag(7) 57.04(7) yes
Os(4) Ag(9) Os(6) 62.32(4) yes
Os(4) Ag(9) Os(11) 160.56(8) yes
Os(4) Ag(9) Ag(4) 60.56(6) yes
Os(4) Ag(9) Ag(6) 60.08(6) yes
Os(4) Ag(9) Ag(7) 118.11(8) yes
Os(6) Ag(9) Os(11) 133.79(8) yes
Os(6) Ag(9) Ag(4) 122.87(8) yes
Os(6) Ag(9) Ag(6) 90.27(6) yes
Os(6) Ag(9) Ag(7) 134.41(9) yes
Os(11) Ag(9) Ag(4) 102.47(6) yes
Os(11) Ag(9) Ag(6) 122.22(9) yes
Os(11) Ag(9) Ag(7) 61.15(6) yes
Ag(4) Ag(9) Ag(6) 60.79(7) yes
Ag(4) Ag(9) Ag(7) 75.52(8) yes
Ag(6) Ag(9) Ag(7) 61.11(7) yes
N(1) P(1) C(49) 107.9(16) yes
N(1) P(1) C(55) 111.7(17) yes
N(1) P(1) C(61) 113.9(17) yes
C(49) P(1) C(55) 108.1(18) yes
C(49) P(1) C(61) 105.4(17) yes
C(55) P(1) C(61) 109.5(16) yes
N(1) P(2) C(67) 116.0(18) yes
N(1) P(2) C(73) 106.5(19) yes
N(1) P(2) C(79) 110(2) yes
C(67) P(2) C(73) 108(2) yes
C(67) P(2) C(79) 108(2) yes
C(73) P(2) C(79) 107.7(17) yes
P(1) N(1) P(2) 137(2) yes
Os(1) C(1) O(1) 176(3) yes
Os(1) C(2) O(2) 172(2) yes
Os(1) C(3) O(3) 171(3) yes
Os(1) C(4) O(4) 175(2) yes
Os(2) C(5) O(5) 180(3) yes
Os(2) C(6) O(6) 179(2) yes
Os(2) C(7) O(7) 174(3) yes
Os(2) C(8) O(8) 167(2) yes
Os(3) C(9) O(9) 175(2) yes
Os(3) C(10) O(10) 178(2) yes
Os(3) C(11) O(11) 176(2) yes
Os(4) C(12) O(12) 176.4(16) yes
Os(4) C(13) O(13) 173(2) yes
Os(4) C(14) O(14) 177(2) yes
Os(5) C(15) O(15) 172(2) yes
Os(5) C(16) O(16) 175.4(18) yes
Os(5) C(17) O(17) 177(3) yes
Os(5) C(18) O(18) 177(2) yes
Os(6) C(19) O(19) 175(3) yes
Os(6) C(20) O(20) 174(3) yes
Os(6) C(21) O(21) 179(2) yes
Os(6) C(22) O(22) 166(2) yes
Os(7) C(23) O(23) 175(2) yes
Os(7) C(24) O(24) 175(3) yes
Os(7) C(25) O(25) 170(3) yes
Os(7) C(26) O(26) 170(3) yes
Os(8) C(27) O(27) 172(3) yes
Os(8) C(28) O(28) 177(3) yes
Os(8) C(29) O(29) 174(2) yes
Os(8) C(30) O(30) 171(3) yes
Os(9) C(31) O(31) 175(3) yes
Os(9) C(32) O(32) 174(2) yes
Os(9) C(33) O(33) 180(2) yes
Os(10) C(34) O(34) 174(2) yes
Os(10) C(35) O(35) 176(3) yes
Os(10) C(36) O(36) 173(2) yes
Os(10) C(37) O(37) 179(3) yes
Os(11) C(38) O(38) 177(2) yes
Os(11) C(39) O(39) 177(2) yes
Os(11) C(40) O(40) 175(3) yes
Os(12) C(41) O(41) 179(2) yes
Os(12) C(42) O(42) 173(4) yes
Os(12) C(43) O(43) 170(3) yes
Os(12) C(44) O(44) 177(3) yes
Os(13) C(45) O(45) 177(3) yes
Os(13) C(46) O(46) 175(3) yes
Os(13) C(47) O(47) 175(3) yes
Os(13) C(48) O(48) 172(3) yes
P(1) C(49) C(50) 120(2) yes
P(1) C(49) C(54) 119(2) yes
C(50) C(49) C(54) 121(3) yes
C(49) C(50) C(51) 116(3) yes
C(49) C(50) H(1) 122.0 yes
C(51) C(50) H(1) 122.0 yes
C(50) C(51) C(52) 120(4) yes
C(50) C(51) H(2) 119.8 yes
C(52) C(51) H(2) 119.8 yes
C(51) C(52) C(53) 124(5) yes
C(51) C(52) H(3) 118.2 yes
C(53) C(52) H(3) 118.2 yes
C(52) C(53) C(54) 118(4) yes
C(52) C(53) H(4) 120.8 yes
C(54) C(53) H(4) 120.8 yes
C(49) C(54) C(53) 120(3) yes
C(49) C(54) H(5) 119.9 yes
C(53) C(54) H(5) 119.9 yes
P(1) C(55) C(56) 119(3) yes
P(1) C(55) C(60) 122(2) yes
C(56) C(55) C(60) 119(3) yes
C(55) C(56) C(57) 121(4) yes
C(55) C(56) H(6) 119.6 yes
C(57) C(56) H(6) 119.6 yes
C(56) C(57) C(58) 121(4) yes
C(56) C(57) H(7) 119.7 yes
C(58) C(57) H(7) 119.7 yes
C(57) C(58) C(59) 117(4) yes
C(57) C(58) H(8) 121.4 yes
C(59) C(58) H(8) 121.4 yes
C(58) C(59) C(60) 123(4) yes
C(58) C(59) H(9) 118.6 yes
C(60) C(59) H(9) 118.6 yes
C(55) C(60) C(59) 118(3) yes
C(55) C(60) H(10) 121.0 yes
C(59) C(60) H(10) 121.0 yes
P(1) C(61) C(62) 122(2) yes
P(1) C(61) C(66) 122(2) yes
C(62) C(61) C(66) 115(3) yes
C(61) C(62) C(63) 125(4) yes
C(61) C(62) H(11) 117.7 yes
C(63) C(62) H(11) 117.7 yes
C(62) C(63) C(64) 119(3) yes
C(62) C(63) H(12) 120.3 yes
C(64) C(63) H(12) 120.3 yes
C(63) C(64) C(65) 120(4) yes
C(63) C(64) H(13) 119.9 yes
C(65) C(64) H(13) 119.9 yes
C(64) C(65) C(66) 119(4) yes
C(64) C(65) H(14) 120.5 yes
C(66) C(65) H(14) 120.5 yes
C(61) C(66) C(65) 121(3) yes
C(61) C(66) H(15) 119.6 yes
C(65) C(66) H(15) 119.6 yes
P(2) C(67) C(68) 121(3) yes
P(2) C(67) C(72) 121(3) yes
C(68) C(67) C(72) 118(4) yes
C(67) C(68) C(69) 115(4) yes
C(67) C(68) H(16) 122.4 yes
C(69) C(68) H(16) 122.4 yes
C(68) C(69) C(70) 128(5) yes
C(68) C(69) H(17) 116.0 yes
C(70) C(69) H(17) 116.0 yes
C(69) C(70) C(71) 115(6) yes
C(69) C(70) H(18) 122.6 yes
C(71) C(70) H(18) 122.6 yes
C(70) C(71) C(72) 124(4) yes
C(70) C(71) H(19) 117.9 yes
C(72) C(71) H(19) 117.9 yes
C(67) C(72) C(71) 119(4) yes
C(67) C(72) H(20) 120.7 yes
C(71) C(72) H(20) 120.7 yes
P(2) C(73) C(74) 115(3) yes
P(2) C(73) C(78) 118(3) yes
C(74) C(73) C(78) 126(3) yes
C(73) C(74) C(75) 118(4) yes
C(73) C(74) H(21) 121.2 yes
C(75) C(74) H(21) 121.2 yes
C(74) C(75) C(76) 117(5) yes
C(74) C(75) H(22) 121.5 yes
C(76) C(75) H(22) 121.5 yes
C(75) C(76) C(77) 126(5) yes
C(75) C(76) H(23) 117.0 yes
C(77) C(76) H(23) 117.0 yes
C(76) C(77) C(78) 118(5) yes
C(76) C(77) H(24) 121.0 yes
C(78) C(77) H(24) 121.0 yes
C(73) C(78) C(77) 114(4) yes
C(73) C(78) H(25) 123.0 yes
C(77) C(78) H(25) 123.0 yes
P(2) C(79) C(80) 123(3) yes
P(2) C(79) C(84) 122(3) yes
C(80) C(79) C(84) 116(4) yes
C(79) C(80) C(81) 118(5) yes
C(79) C(80) H(26) 121.2 yes
C(81) C(80) H(26) 121.2 yes
C(80) C(81) C(82) 127(7) yes
C(80) C(81) H(27) 116.6 yes
C(82) C(81) H(27) 116.6 yes
C(81) C(82) C(83) 119(7) yes
C(81) C(82) H(28) 120.3 yes
C(83) C(82) H(28) 120.3 yes
C(82) C(83) C(84) 120(7) yes
C(82) C(83) H(29) 120.0 yes
C(84) C(83) H(29) 120.0 yes
C(79) C(84) C(83) 118(6) yes
C(79) C(84) H(30) 121.0 yes
C(83) C(84) H(30) 121.0 yes
Cl(1) C(85) Cl(2) 116.6 yes
Cl(1) C(85) H(31) 107.7 yes
Cl(1) C(85) H(32) 107.7 yes
Cl(2) C(85) H(31) 107.7 yes
Cl(2) C(85) H(32) 107.7 yes
H(31) C(85) H(32) 109.5 yes

loop_
_geom_bond_atom_site_label_1
_geom_bond_atom_site_label_2
_geom_bond_distance
_geom_bond_publ_flag
Os(1) Os(2) 2.9146(16) yes
Os(1) Os(3) 2.8659(14) yes
Os(1) C(1) 1.90(3) yes
Os(1) C(2) 1.87(3) yes
Os(1) C(3) 1.88(3) yes
Os(1) C(4) 1.89(3) yes
Os(2) Os(3) 2.9964(16) yes
Os(2) Ag(2) 2.933(2) yes
Os(2) C(5) 1.91(3) yes
Os(2) C(6) 1.88(3) yes
Os(2) C(7) 1.94(3) yes
Os(2) C(8) 1.86(3) yes
Os(3) Ag(1) 2.855(2) yes
Os(3) Ag(2) 2.897(2) yes
Os(3) Ag(3) 2.841(2) yes
Os(3) C(9) 1.91(2) yes
Os(3) C(10) 1.87(3) yes
Os(3) C(11) 1.90(2) yes
Os(4) Os(5) 2.8784(16) yes
Os(4) Os(6) 3.0353(15) yes
Os(4) Ag(1) 2.888(2) yes
Os(4) Ag(4) 2.957(2) yes
Os(4) Ag(6) 2.907(2) yes
Os(4) Ag(9) 2.979(2) yes
Os(4) C(12) 1.83(3) yes
Os(4) C(13) 1.89(3) yes
Os(4) C(14) 1.94(3) yes
Os(5) Os(6) 2.9057(18) yes
Os(5) C(15) 1.91(3) yes
Os(5) C(16) 1.92(3) yes
Os(5) C(17) 1.92(3) yes
Os(5) C(18) 1.92(3) yes
Os(6) Ag(9) 2.885(2) yes
Os(6) C(19) 1.88(3) yes
Os(6) C(20) 1.89(3) yes
Os(6) C(21) 1.88(3) yes
Os(6) C(22) 1.89(3) yes
Os(7) Ag(2) 2.816(2) yes
Os(7) Ag(4) 2.988(2) yes
Os(7) Ag(5) 2.963(2) yes
Os(7) Ag(8) 2.811(2) yes
Os(7) C(23) 1.90(3) yes
Os(7) C(24) 1.82(5) yes
Os(7) C(25) 1.80(3) yes
Os(7) C(26) 1.89(4) yes
Os(8) Os(9) 3.0206(14) yes
Os(8) Os(10) 2.9009(18) yes
Os(8) Ag(3) 2.958(2) yes
Os(8) C(27) 1.88(3) yes
Os(8) C(28) 1.86(3) yes
Os(8) C(29) 1.89(2) yes
Os(8) C(30) 1.86(3) yes
Os(9) Os(10) 2.879(2) yes
Os(9) Ag(3) 2.955(2) yes
Os(9) Ag(5) 2.942(2) yes
Os(9) Ag(6) 2.912(2) yes
Os(9) Ag(7) 2.881(2) yes
Os(9) C(31) 1.81(3) yes
Os(9) C(32) 1.89(2) yes
Os(9) C(33) 1.90(3) yes
Os(10) C(34) 1.90(2) yes
Os(10) C(35) 1.89(3) yes
Os(10) C(36) 1.78(3) yes
Os(10) C(37) 1.90(3) yes
Os(11) Os(12) 2.9890(16) yes
Os(11) Os(13) 2.8610(13) yes
Os(11) Ag(7) 2.858(2) yes
Os(11) Ag(8) 2.890(2) yes
Os(11) Ag(9) 2.834(2) yes
Os(11) C(38) 1.94(3) yes
Os(11) C(39) 1.83(3) yes
Os(11) C(40) 1.89(4) yes
Os(12) Os(13) 2.9101(18) yes
Os(12) Ag(8) 2.948(2) yes
Os(12) C(41) 1.99(4) yes
Os(12) C(42) 1.90(3) yes
Os(12) C(43) 1.84(4) yes
Os(12) C(44) 1.78(4) yes
Os(13) C(45) 1.81(3) yes
Os(13) C(46) 1.90(4) yes
Os(13) C(47) 1.94(4) yes
Os(13) C(48) 1.82(3) yes
Ag(1) Ag(2) 2.697(2) yes
Ag(1) Ag(3) 2.792(3) yes
Ag(1) Ag(4) 2.807(2) yes
Ag(1) Ag(6) 2.851(2) yes
Ag(2) Ag(4) 3.187(3) yes
Ag(2) Ag(5) 2.868(3) yes
Ag(3) Ag(5) 2.887(2) yes
Ag(3) Ag(6) 2.817(3) yes
Ag(4) Ag(5) 2.716(3) yes
Ag(4) Ag(6) 2.886(2) yes
Ag(4) Ag(8) 2.875(2) yes
Ag(4) Ag(9) 2.882(2) yes
Ag(5) Ag(6) 2.880(2) yes
Ag(5) Ag(7) 2.819(3) yes
Ag(5) Ag(8) 3.149(3) yes
Ag(6) Ag(7) 2.850(2) yes
Ag(6) Ag(9) 2.821(3) yes
Ag(7) Ag(8) 2.696(3) yes
Ag(7) Ag(9) 2.784(3) yes
Cl(1) C(85) 1.829 yes
Cl(2) C(85) 1.510 yes
P(1) N(1) 1.55(2) yes
P(1) C(49) 1.84(4) yes
P(1) C(55) 1.78(3) yes
P(1) C(61) 1.78(3) yes
P(2) N(1) 1.59(3) yes
P(2) C(67) 1.80(5) yes
P(2) C(73) 1.80(4) yes
P(2) C(79) 1.80(4) yes
O(1) C(1) 1.16(4) yes
O(2) C(2) 1.16(4) yes
O(3) C(3) 1.18(4) yes
O(4) C(4) 1.17(4) yes
O(5) C(5) 1.14(4) yes
O(6) C(6) 1.19(4) yes
O(7) C(7) 1.14(5) yes
O(8) C(8) 1.21(4) yes
O(9) C(9) 1.16(3) yes
O(10) C(10) 1.22(3) yes
O(11) C(11) 1.13(3) yes
O(12) C(12) 1.21(4) yes
O(13) C(13) 1.21(3) yes
O(14) C(14) 1.18(4) yes
O(15) C(15) 1.17(3) yes
O(16) C(16) 1.15(4) yes
O(17) C(17) 1.19(4) yes
O(18) C(18) 1.17(4) yes
O(19) C(19) 1.20(4) yes
O(20) C(20) 1.18(4) yes
O(21) C(21) 1.20(4) yes
O(22) C(22) 1.14(4) yes
O(23) C(23) 1.15(3) yes
O(24) C(24) 1.21(5) yes
O(25) C(25) 1.22(4) yes
O(26) C(26) 1.17(6) yes
O(27) C(27) 1.15(3) yes
O(28) C(28) 1.15(4) yes
O(29) C(29) 1.19(3) yes
O(30) C(30) 1.17(4) yes
O(31) C(31) 1.22(3) yes
O(32) C(32) 1.19(3) yes
O(33) C(33) 1.19(3) yes
O(34) C(34) 1.15(3) yes
O(35) C(35) 1.14(4) yes
O(36) C(36) 1.22(4) yes
O(37) C(37) 1.14(4) yes
O(38) C(38) 1.14(4) yes
O(39) C(39) 1.15(3) yes
O(40) C(40) 1.20(4) yes
O(41) C(41) 1.17(5) yes
O(42) C(42) 1.17(4) yes
O(43) C(43) 1.19(5) yes
O(44) C(44) 1.24(5) yes
O(45) C(45) 1.20(4) yes
O(46) C(46) 1.13(5) yes
O(47) C(47) 1.15(5) yes
O(48) C(48) 1.22(4) yes
C(49) C(50) 1.37(5) yes
C(49) C(54) 1.42(5) yes
C(50) C(51) 1.48(7) yes
C(50) H(1) 0.950 yes
C(51) C(52) 1.31(7) yes
C(51) H(2) 0.950 yes
C(52) C(53) 1.36(6) yes
C(52) H(3) 0.950 yes
C(53) C(54) 1.37(7) yes
C(53) H(4) 0.950 yes
C(54) H(5) 0.950 yes
C(55) C(56) 1.31(5) yes
C(55) C(60) 1.37(5) yes
C(56) C(57) 1.51(5) yes
C(56) H(6) 0.950 yes
C(57) C(58) 1.25(7) yes
C(57) H(7) 0.950 yes
C(58) C(59) 1.39(6) yes
C(58) H(8) 0.950 yes
C(59) C(60) 1.43(5) yes
C(59) H(9) 0.950 yes
C(60) H(10) 0.950 yes
C(61) C(62) 1.38(5) yes
C(61) C(66) 1.40(5) yes
C(62) C(63) 1.36(7) yes
C(62) H(11) 0.950 yes
C(63) C(64) 1.37(6) yes
C(63) H(12) 0.950 yes
C(64) C(65) 1.36(5) yes
C(64) H(13) 0.950 yes
C(65) C(66) 1.43(6) yes
C(65) H(14) 0.950 yes
C(66) H(15) 0.950 yes
C(67) C(68) 1.47(7) yes
C(67) C(72) 1.37(5) yes
C(68) C(69) 1.43(8) yes
C(68) H(16) 0.950 yes
C(69) C(70) 1.33(7) yes
C(69) H(17) 0.950 yes
C(70) C(71) 1.30(8) yes
C(70) H(18) 0.950 yes
C(71) C(72) 1.49(7) yes
C(71) H(19) 0.950 yes
C(72) H(20) 0.950 yes
C(73) C(74) 1.43(6) yes
C(73) C(78) 1.36(6) yes
C(74) C(75) 1.45(6) yes
C(74) H(21) 0.950 yes
C(75) C(76) 1.30(8) yes
C(75) H(22) 0.950 yes
C(76) C(77) 1.43(8) yes
C(76) H(23) 0.950 yes
C(77) C(78) 1.47(7) yes
C(77) H(24) 0.950 yes
C(78) H(25) 0.950 yes
C(79) C(80) 1.40(7) yes
C(79) C(84) 1.47(8) yes
C(80) C(81) 1.48(7) yes
C(80) H(26) 0.950 yes
C(81) C(82) 1.13(12) yes
C(81) H(27) 0.950 yes
C(82) C(83) 1.43(13) yes
C(82) H(28) 0.950 yes
C(83) C(84) 1.41(8) yes
C(83) H(29) 0.950 yes
C(84) H(30) 0.950 yes
C(85) H(31) 0.950 yes
C(85) H(32) 0.950 yes
